data_2219270
loop_
_publ_author_name
'Kamala, E. Theboral Sugi'
'Nirmala, S.'
'Sudha, L.'
'Arumugam, N.'
'Raghunathan, R.'

_publ_section_title
;Ethyl
 1'-[1-(4-methoxyphenyl)-3-phenoxy-4-phenylazetidin-1-yl]-1,3-dioxo-2',3',5',6',7',7a'-hexahydroindan-2-spiro-3'-1'<i>H</i>-pyrrolizine-2'-carboxylate
;
_journal_coeditor_code BT2772
_journal_issue 9
_journal_name_full 'Acta Crystallographica Section E'
_journal_page_first o1832
_journal_page_last o1833
_journal_paper_doi 10.1107/S1600536808026913
_journal_volume 64
_journal_year 2008
_chemical_formula_moiety 'C34 H32 N2 O7'
_chemical_formula_sum 'C34 H32 N2 O7'
_chemical_formula_weight 580.62
_chemical_name_systematic
;
Ethyl 1'-[1-(4-methoxyphenyl)-3-phenoxy-4-phenylazetidin-1-yl]-1,3-dioxo-
2',3',5',6',7',7a'-hexahydroindan-2-spiro-3'-1'H-pyrrolizine-2'-carboxylate
;
_space_group_IT_number 14
_symmetry_cell_setting monoclinic
_symmetry_space_group_name_Hall '-P 2yn'
_symmetry_space_group_name_H-M 'P 1 21/n 1'
_atom_sites_solution_hydrogens geom
_atom_sites_solution_primary direct
_atom_sites_solution_secondary difmap
_audit_creation_method SHELXL-97
_cell_angle_alpha 90.00
_cell_angle_beta 106.013(3)
_cell_angle_gamma 90.00
_cell_formula_units_Z 4
_cell_length_a 12.4776(7)
_cell_length_b 12.4946(6)
_cell_length_c 19.4958(11)
_cell_measurement_reflns_used 66713
_cell_measurement_temperature 293(2)
_cell_measurement_theta_max 28.68
_cell_measurement_theta_min 1.96
_cell_volume 2921.5(3)
_computing_cell_refinement 'APEX2 and SAINT (Bruker, 2004)'
_computing_data_collection 'APEX2 (Bruker, 2004)'
_computing_data_reduction 'SAINT and XPREP (Bruker, 2004)'
_computing_molecular_graphics 'ORTEP-3 (Farrugia, 1997)'
_computing_publication_material 'PLATON (Spek, 2003)'
_computing_structure_refinement 'SHELXL97 (Sheldrick, 2008)'
_computing_structure_solution 'SHELXS86 (Sheldrick, 2008)'
_diffrn_ambient_temperature 293(2)
_diffrn_measured_fraction_theta_full 0.989
_diffrn_measured_fraction_theta_max 0.989
_diffrn_measurement_device_type 'Bruker Kappa APEXII'
_diffrn_measurement_method '\w and \f scan'
_diffrn_radiation_monochromator graphite
_diffrn_radiation_source 'fine-focus sealed tube'
_diffrn_radiation_type MoK\a
_diffrn_radiation_wavelength 0.71073
_diffrn_reflns_av_R_equivalents 0.0370
_diffrn_reflns_av_sigmaI/netI 0.0260
_diffrn_reflns_limit_h_max 16
_diffrn_reflns_limit_h_min -16
_diffrn_reflns_limit_k_max 16
_diffrn_reflns_limit_k_min -16
_diffrn_reflns_limit_l_max 26
_diffrn_reflns_limit_l_min -26
_diffrn_reflns_number 66713
_diffrn_reflns_theta_full 28.68
_diffrn_reflns_theta_max 28.68
_diffrn_reflns_theta_min 1.96
_diffrn_standards_decay_% 0
_diffrn_standards_interval_count 0
_diffrn_standards_interval_time 0
_diffrn_standards_number 0
_exptl_absorpt_coefficient_mu 0.093
_exptl_absorpt_correction_T_max 0.9817
_exptl_absorpt_correction_T_min 0.9727
_exptl_absorpt_correction_type multi-scan
_exptl_absorpt_process_details '(Blessing, 1995)'
_exptl_crystal_colour colourless
_exptl_crystal_density_diffrn 1.320
_exptl_crystal_density_method 'not measured'
_exptl_crystal_description prism
_exptl_crystal_F_000 1224
_exptl_crystal_size_max 0.30
_exptl_crystal_size_mid 0.20
_exptl_crystal_size_min 0.20
_refine_diff_density_max 0.700
_refine_diff_density_min -0.252
_refine_ls_extinction_method none
_refine_ls_goodness_of_fit_ref 0.918
_refine_ls_hydrogen_treatment constr
_refine_ls_matrix_type full
_refine_ls_number_parameters 395
_refine_ls_number_reflns 7446
_refine_ls_number_restraints 0
_refine_ls_restrained_S_all 0.918
_refine_ls_R_factor_all 0.0969
_refine_ls_R_factor_gt 0.0568
_refine_ls_shift/su_max 0.000
_refine_ls_shift/su_mean 0.000
_refine_ls_structure_factor_coef Fsqd
_refine_ls_weighting_details 'calc w=1/[\s^2^(Fo^2^)+(0.1376P)^2^+1.4238P] where P=(Fo^2^+2Fc^2^)/3'
_refine_ls_weighting_scheme calc
_refine_ls_wR_factor_gt 0.1651
_refine_ls_wR_factor_ref 0.2252
_reflns_number_gt 4654
_reflns_number_total 7446
_reflns_threshold_expression I>2\s(I)
_cod_data_source_file bt2772.cif
_cod_data_source_block I
_cod_original_sg_symbol_H-M P21/n
_cod_database_code 2219270
_cod_database_fobs_code 2219270

loop_
_symmetry_equiv_pos_as_xyz
'x, y, z'
'-x+1/2, y+1/2, -z+1/2'
'-x, -y, -z'
'x-1/2, -y-1/2, z-1/2'

loop_
_atom_site_type_symbol
_atom_site_label
_atom_site_fract_x
_atom_site_fract_y
_atom_site_fract_z
_atom_site_U_iso_or_equiv
_atom_site_adp_type
_atom_site_calc_flag
_atom_site_refinement_flags
_atom_site_occupancy
_atom_site_disorder_assembly
_atom_site_disorder_group
C C1 0.10567(17) 0.74081(19) 0.12572(12) 0.0482(5) Uani d . 1 . .
C C2 0.20897(17) 0.67935(17) 0.16633(12) 0.0457(5) Uani d . 1 . .
H H2 0.1884 0.6121 0.1852 0.055 Uiso calc R 1 . .
C C3 0.22628(15) 0.76987(17) 0.22302(11) 0.0414(4) Uani d . 1 . .
H H3 0.2171 0.7419 0.2680 0.050 Uiso calc R 1 . .
C C4 0.32801(15) 0.84224(16) 0.23708(10) 0.0386(4) Uani d . 1 . .
H H4 0.3175 0.9013 0.2676 0.046 Uiso calc R 1 . .
C C5 0.43512(16) 0.78329(19) 0.27532(11) 0.0456(5) Uani d . 1 . .
H H5 0.4292 0.7084 0.2598 0.055 Uiso calc R 1 . .
C C6 0.4746(2) 0.7876(3) 0.35635(13) 0.0686(8) Uani d . 1 . .
H H6A 0.4487 0.7259 0.3775 0.082 Uiso calc R 1 . .
H H6B 0.4493 0.8524 0.3745 0.082 Uiso calc R 1 . .
C C7 0.6006(3) 0.7866(3) 0.37091(16) 0.0828(9) Uani d . 1 . .
H H7A 0.6364 0.8171 0.4173 0.099 Uiso calc R 1 . .
H H7B 0.6280 0.7143 0.3691 0.099 Uiso calc R 1 . .
C C8 0.6216(2) 0.8539(3) 0.31244(15) 0.0715(8) Uani d . 1 . .
H H8A 0.6283 0.9288 0.3259 0.086 Uiso calc R 1 . .
H H8B 0.6893 0.8315 0.3013 0.086 Uiso calc R 1 . .
C C9 0.48118(15) 0.91979(17) 0.20062(11) 0.0413(4) Uani d . 1 . .
C C10 0.35503(15) 0.88984(16) 0.17155(10) 0.0383(4) Uani d . 1 . .
H H10 0.3473 0.8337 0.1354 0.046 Uiso calc R 1 . .
C C11 0.49581(16) 1.03640(19) 0.22699(12) 0.0470(5) Uani d . 1 . .
C C12 0.53156(17) 1.10040(19) 0.17360(12) 0.0493(5) Uani d . 1 . .
C C13 0.5449(2) 1.2101(2) 0.17030(17) 0.0686(7) Uani d . 1 . .
H H13 0.5286 1.2553 0.2040 0.082 Uiso calc R 1 . .
C C14 0.5828(3) 1.2501(3) 0.11582(19) 0.0835(9) Uani d . 1 . .
H H14 0.5923 1.3235 0.1126 0.100 Uiso calc R 1 . .
C C15 0.6071(3) 1.1836(3) 0.06565(17) 0.0780(9) Uani d . 1 . .
H H15 0.6333 1.2131 0.0296 0.094 Uiso calc R 1 . .
C C16 0.5934(2) 1.0753(2) 0.06794(14) 0.0607(6) Uani d . 1 . .
H H16 0.6095 1.0307 0.0339 0.073 Uiso calc R 1 . .
C C17 0.55463(16) 1.03373(19) 0.12275(11) 0.0468(5) Uani d . 1 . .
C C18 0.53427(16) 0.92134(18) 0.13783(11) 0.0443(5) Uani d . 1 . .
C C19 0.28198(16) 0.98272(18) 0.13906(11) 0.0425(4) Uani d . 1 . .
C C20 0.1937(3) 1.0703(3) 0.03029(16) 0.0873(10) Uani d . 1 . .
H H20A 0.1358 1.0866 0.0532 0.105 Uiso calc PR 0.594(8) A 1
H H20B 0.1582 1.0475 -0.0182 0.105 Uiso calc PR 0.594(8) A 1
H H20C 0.2032 1.1346 0.0593 0.105 Uiso calc PR 0.406(8) A 2
H H20D 0.2132 1.0867 -0.0134 0.105 Uiso calc PR 0.406(8) A 2
C C21A 0.2620(3) 1.1658(3) 0.02972(16) 0.107(3) Uani d PR 0.594(8) A 1
H H21A 0.2156 1.2225 0.0044 0.161 Uiso calc PR 0.594(8) A 1
H H21B 0.3185 1.1494 0.0065 0.161 Uiso calc PR 0.594(8) A 1
H H21C 0.2966 1.1881 0.0779 0.161 Uiso calc PR 0.594(8) A 1
C C21B 0.0759(8) 1.0331(10) 0.0133(6) 0.122(5) Uani d P 0.406(8) A 2
H H21D 0.0275 1.0881 -0.0123 0.184 Uiso calc PR 0.406(8) A 2
H H21E 0.0571 1.0175 0.0568 0.184 Uiso calc PR 0.406(8) A 2
H H21F 0.0672 0.9697 -0.0155 0.184 Uiso calc PR 0.406(8) A 2
C C22 0.27365(19) 0.58488(18) 0.08017(12) 0.0491(5) Uani d . 1 . .
C C23 0.3552(2) 0.5747(2) 0.04537(14) 0.0640(7) Uani d . 1 . .
H H23 0.4182 0.6181 0.0576 0.077 Uiso calc R 1 . .
C C24 0.3422(3) 0.4997(4) -0.00750(19) 0.0970(12) Uani d . 1 . .
H H24 0.3968 0.4920 -0.0314 0.116 Uiso calc R 1 . .
C C25 0.2488(4) 0.4355(4) -0.0256(2) 0.1091(14) Uani d . 1 . .
H H25 0.2407 0.3848 -0.0616 0.131 Uiso calc R 1 . .
C C26 0.1680(3) 0.4462(3) 0.00915(19) 0.0888(10) Uani d . 1 . .
H H26 0.1052 0.4025 -0.0030 0.107 Uiso calc R 1 . .
C C27 0.1798(2) 0.5210(2) 0.06166(15) 0.0627(6) Uani d . 1 . .
H H27 0.1246 0.5290 0.0850 0.075 Uiso calc R 1 . .
C C28 0.03902(16) 0.87881(18) 0.19790(11) 0.0432(5) Uani d . 1 . .
C C29 -0.07248(19) 0.8653(2) 0.16113(14) 0.0612(7) Uani d . 1 . .
H H29 -0.0927 0.8169 0.1235 0.073 Uiso calc R 1 . .
C C30 -0.1525(2) 0.9233(3) 0.18030(15) 0.0716(8) Uani d . 1 . .
H H30 -0.2271 0.9139 0.1557 0.086 Uiso calc R 1 . .
C C31 -0.12380(17) 0.9960(2) 0.23592(13) 0.0521(5) Uani d . 1 . .
C C32 -0.01383(18) 1.0081(2) 0.27267(13) 0.0539(6) Uani d . 1 . .
H H32 0.0064 1.0560 0.3105 0.065 Uiso calc R 1 . .
C C33 0.06725(17) 0.9490(2) 0.25347(13) 0.0541(6) Uani d . 1 . .
H H33 0.1417 0.9573 0.2788 0.065 Uiso calc R 1 . .
C C34 -0.1843(2) 1.1296(3) 0.30349(17) 0.0733(8) Uani d . 1 . .
H H34A -0.2519 1.1612 0.3083 0.110 Uiso calc R 1 . .
H H34B -0.1390 1.1839 0.2905 0.110 Uiso calc R 1 . .
H H34C -0.1442 1.0979 0.3480 0.110 Uiso calc R 1 . .
N N1 0.11960(13) 0.81469(15) 0.17864(9) 0.0434(4) Uani d . 1 . .
N N2 0.52356(13) 0.83599(16) 0.25133(9) 0.0475(4) Uani d . 1 . .
O O1 0.03516(15) 0.73016(17) 0.06980(10) 0.0708(5) Uani d . 1 . .
O O2 0.29362(12) 0.66240(13) 0.13240(9) 0.0511(4) Uani d . 1 . .
O O3 0.26535(15) 0.98497(17) 0.06915(9) 0.0666(5) Uani d . 1 A .
O O4 0.24443(15) 1.04707(14) 0.17193(10) 0.0616(5) Uani d . 1 . .
O O5 0.55371(16) 0.84351(15) 0.10714(10) 0.0639(5) Uani d . 1 . .
O O6 0.48258(15) 1.06910(16) 0.28235(10) 0.0658(5) Uani d . 1 . .
O O7 -0.21005(14) 1.05041(18) 0.25026(11) 0.0750(6) Uani d . 1 . .

loop_
_atom_site_aniso_label
_atom_site_aniso_U_11
_atom_site_aniso_U_22
_atom_site_aniso_U_33
_atom_site_aniso_U_12
_atom_site_aniso_U_13
_atom_site_aniso_U_23
C1 0.0365(10) 0.0494(12) 0.0561(12) -0.0029(9) 0.0085(9) -0.0051(10)
C2 0.0376(10) 0.0395(11) 0.0607(12) -0.0051(8) 0.0145(9) -0.0032(9)
C3 0.0311(9) 0.0451(11) 0.0476(10) -0.0006(8) 0.0102(8) 0.0025(9)
C4 0.0309(8) 0.0410(11) 0.0427(10) -0.0004(7) 0.0084(7) -0.0009(8)
C5 0.0338(9) 0.0499(12) 0.0512(11) 0.0008(8) 0.0083(8) 0.0021(9)
C6 0.0541(14) 0.101(2) 0.0501(13) 0.0124(14) 0.0131(11) 0.0156(14)
C7 0.0630(17) 0.109(3) 0.0643(17) -0.0003(17) -0.0024(13) 0.0053(17)
C8 0.0395(12) 0.100(2) 0.0647(15) -0.0042(13) -0.0028(11) 0.0059(15)
C9 0.0309(9) 0.0485(12) 0.0448(10) -0.0033(8) 0.0109(7) -0.0059(9)
C10 0.0308(8) 0.0401(10) 0.0425(10) -0.0036(7) 0.0077(7) -0.0026(8)
C11 0.0322(9) 0.0539(13) 0.0558(12) -0.0035(9) 0.0135(8) -0.0120(10)
C12 0.0351(10) 0.0510(13) 0.0590(13) -0.0064(9) 0.0085(9) -0.0057(10)
C13 0.0658(16) 0.0542(15) 0.0807(18) -0.0097(12) 0.0118(14) -0.0094(13)
C14 0.089(2) 0.0647(18) 0.090(2) -0.0250(16) 0.0134(18) 0.0087(17)
C15 0.0711(18) 0.087(2) 0.0725(18) -0.0257(16) 0.0138(14) 0.0177(17)
C16 0.0476(12) 0.0776(18) 0.0566(13) -0.0120(12) 0.0137(10) 0.0049(12)
C17 0.0311(9) 0.0563(13) 0.0512(11) -0.0050(9) 0.0086(8) 0.0012(10)
C18 0.0327(9) 0.0529(12) 0.0485(11) 0.0011(8) 0.0131(8) -0.0045(9)
C19 0.0340(9) 0.0434(11) 0.0495(11) -0.0026(8) 0.0105(8) 0.0019(9)
C20 0.088(2) 0.098(3) 0.0670(17) 0.0316(19) 0.0052(15) 0.0254(17)
C21A 0.133(6) 0.068(4) 0.107(5) 0.023(4) 0.011(4) 0.022(3)
C21B 0.080(6) 0.141(10) 0.129(9) 0.019(6) 0.001(6) 0.055(8)
C22 0.0487(11) 0.0448(12) 0.0528(12) -0.0033(9) 0.0123(9) -0.0031(10)
C23 0.0611(14) 0.0724(18) 0.0618(14) -0.0109(13) 0.0226(12) -0.0083(13)
C24 0.100(2) 0.118(3) 0.089(2) -0.022(2) 0.053(2) -0.040(2)
C25 0.130(3) 0.118(3) 0.094(2) -0.044(3) 0.054(2) -0.059(2)
C26 0.091(2) 0.086(2) 0.094(2) -0.0354(18) 0.0343(19) -0.0377(19)
C27 0.0583(14) 0.0573(15) 0.0752(16) -0.0134(12) 0.0231(12) -0.0146(13)
C28 0.0328(9) 0.0461(11) 0.0500(11) 0.0008(8) 0.0103(8) 0.0046(9)
C29 0.0388(11) 0.0800(18) 0.0580(13) 0.0066(11) 0.0023(10) -0.0167(12)
C30 0.0341(11) 0.100(2) 0.0713(16) 0.0126(12) -0.0011(11) -0.0178(15)
C31 0.0366(10) 0.0601(14) 0.0599(13) 0.0074(9) 0.0137(9) 0.0025(11)
C32 0.0401(11) 0.0583(14) 0.0641(14) -0.0066(10) 0.0155(10) -0.0128(11)
C33 0.0306(9) 0.0584(14) 0.0709(15) -0.0067(9) 0.0098(9) -0.0141(12)
C34 0.0636(16) 0.082(2) 0.0797(19) 0.0160(14) 0.0285(14) -0.0077(15)
N1 0.0304(8) 0.0476(10) 0.0494(9) -0.0001(7) 0.0061(7) -0.0033(8)
N2 0.0293(8) 0.0623(12) 0.0488(10) 0.0019(7) 0.0073(7) 0.0034(8)
O1 0.0556(10) 0.0786(13) 0.0656(11) 0.0073(9) -0.0046(8) -0.0213(10)
O2 0.0393(7) 0.0479(9) 0.0687(10) -0.0074(6) 0.0192(7) -0.0137(7)
O3 0.0678(11) 0.0783(13) 0.0503(9) 0.0240(9) 0.0105(8) 0.0119(9)
O4 0.0674(11) 0.0517(10) 0.0673(11) 0.0153(8) 0.0215(9) 0.0030(8)
O5 0.0721(11) 0.0602(11) 0.0690(11) 0.0061(9) 0.0357(9) -0.0104(9)
O6 0.0601(10) 0.0743(12) 0.0706(11) -0.0127(9) 0.0307(9) -0.0277(9)
O7 0.0414(9) 0.0941(15) 0.0896(13) 0.0143(9) 0.0183(9) -0.0205(11)

loop_
_atom_type_symbol
_atom_type_description
_atom_type_scat_dispersion_real
_atom_type_scat_dispersion_imag
_atom_type_scat_source
C C 0.0033 0.0016 'International Tables Vol C Tables 4.2.6.8 and 6.1.1.4'
H H 0.0000 0.0000 'International Tables Vol C Tables 4.2.6.8 and 6.1.1.4'
N N 0.0061 0.0033 'International Tables Vol C Tables 4.2.6.8 and 6.1.1.4'
O O 0.0106 0.0060 'International Tables Vol C Tables 4.2.6.8 and 6.1.1.4'

loop_
_geom_angle_atom_site_label_1
_geom_angle_atom_site_label_2
_geom_angle_atom_site_label_3
_geom_angle
O1 C1 N1 132.1(2)
O1 C1 C2 135.9(2)
N1 C1 C2 92.01(17)
O2 C2 C1 117.96(19)
O2 C2 C3 117.93(16)
C1 C2 C3 86.24(16)
O2 C2 H2 110.9
C1 C2 H2 110.9
C3 C2 H2 110.9
N1 C3 C4 116.81(17)
N1 C3 C2 86.19(15)
C4 C3 C2 120.41(17)
N1 C3 H3 110.4
C4 C3 H3 110.4
C2 C3 H3 110.4
C3 C4 C10 116.51(16)
C3 C4 C5 112.06(17)
C10 C4 C5 103.33(15)
C3 C4 H4 108.2
C10 C4 H4 108.2
C5 C4 H4 108.2
N2 C5 C6 105.00(18)
N2 C5 C4 105.16(17)
C6 C5 C4 118.62(19)
N2 C5 H5 109.2
C6 C5 H5 109.2
C4 C5 H5 109.2
C5 C6 C7 102.5(2)
C5 C6 H6A 111.3
C7 C6 H6A 111.3
C5 C6 H6B 111.3
C7 C6 H6B 111.3
H6A C6 H6B 109.2
C8 C7 C6 104.1(2)
C8 C7 H7A 110.9
C6 C7 H7A 110.9
C8 C7 H7B 110.9
C6 C7 H7B 110.9
H7A C7 H7B 109.0
N2 C8 C7 104.5(2)
N2 C8 H8A 110.9
C7 C8 H8A 110.9
N2 C8 H8B 110.9
C7 C8 H8B 110.9
H8A C8 H8B 108.9
N2 C9 C11 118.21(17)
N2 C9 C18 113.43(17)
C11 C9 C18 102.45(17)
N2 C9 C10 102.57(16)
C11 C9 C10 111.24(16)
C18 C9 C10 108.94(16)
C19 C10 C4 113.86(16)
C19 C10 C9 113.61(17)
C4 C10 C9 102.83(15)
C19 C10 H10 108.8
C4 C10 H10 108.8
C9 C10 H10 108.8
O6 C11 C12 126.1(2)
O6 C11 C9 125.9(2)
C12 C11 C9 107.97(18)
C13 C12 C17 120.7(2)
C13 C12 C11 129.3(2)
C17 C12 C11 110.0(2)
C14 C13 C12 117.9(3)
C14 C13 H13 121.0
C12 C13 H13 121.0
C13 C14 C15 121.4(3)
C13 C14 H14 119.3
C15 C14 H14 119.3
C16 C15 C14 121.3(3)
C16 C15 H15 119.4
C14 C15 H15 119.4
C15 C16 C17 117.9(3)
C15 C16 H16 121.0
C17 C16 H16 121.0
C16 C17 C12 120.7(2)
C16 C17 C18 128.8(2)
C12 C17 C18 110.47(19)
O5 C18 C17 127.1(2)
O5 C18 C9 125.1(2)
C17 C18 C9 107.81(18)
O4 C19 O3 124.3(2)
O4 C19 C10 124.9(2)
O3 C19 C10 110.83(18)
C21B C20 O3 108.2(5)
C21B C20 C21A 142.3(5)
O3 C20 C21A 108.85(17)
C21B C20 H20A 49.7
O3 C20 H20A 109.9
C21A C20 H20A 109.9
C21B C20 H20B 62.3
O3 C20 H20B 109.9
C21A C20 H20B 109.9
H20A C20 H20B 108.3
C21B C20 H20C 110.1
O3 C20 H20C 110.1
C21A C20 H20C 49.7
H20A C20 H20C 62.9
H20B C20 H20C 139.5
C21B C20 H20D 110.1
O3 C20 H20D 110.1
C21A C20 H20D 62.2
H20A C20 H20D 139.5
H20B C20 H20D 50.5
H20C C20 H20D 108.4
C20 C21A H21A 109.5
C20 C21A H21B 109.5
H21A C21A H21B 109.5
C20 C21A H21C 109.5
H21A C21A H21C 109.5
H21B C21A H21C 109.5
C20 C21B H21D 109.5
C20 C21B H21E 109.5
H21D C21B H21E 109.5
C20 C21B H21F 109.5
H21D C21B H21F 109.5
H21E C21B H21F 109.5
C23 C22 O2 115.0(2)
C23 C22 C27 120.5(2)
O2 C22 C27 124.6(2)
C22 C23 C24 119.0(3)
C22 C23 H23 120.5
C24 C23 H23 120.5
C23 C24 C25 120.5(3)
C23 C24 H24 119.7
C25 C24 H24 119.7
C26 C25 C24 120.2(3)
C26 C25 H25 119.9
C24 C25 H25 119.9
C25 C26 C27 119.8(3)
C25 C26 H26 120.1
C27 C26 H26 120.1
C26 C27 C22 120.1(3)
C26 C27 H27 120.0
C22 C27 H27 120.0
C33 C28 C29 119.4(2)
C33 C28 N1 121.92(18)
C29 C28 N1 118.6(2)
C30 C29 C28 119.9(2)
C30 C29 H29 120.1
C28 C29 H29 120.1
C29 C30 C31 120.8(2)
C29 C30 H30 119.6
C31 C30 H30 119.6
O7 C31 C32 124.8(2)
O7 C31 C30 116.1(2)
C32 C31 C30 119.2(2)
C31 C32 C33 120.1(2)
C31 C32 H32 120.0
C33 C32 H32 120.0
C28 C33 C32 120.7(2)
C28 C33 H33 119.7
C32 C33 H33 119.7
O7 C34 H34A 109.5
O7 C34 H34B 109.5
H34A C34 H34B 109.5
O7 C34 H34C 109.5
H34A C34 H34C 109.5
H34B C34 H34C 109.5
C1 N1 C28 129.38(17)
C1 N1 C3 95.32(16)
C28 N1 C3 130.41(17)
C9 N2 C5 112.32(15)
C9 N2 C8 120.9(2)
C5 N2 C8 109.91(18)
C22 O2 C2 116.54(16)
C19 O3 C20 116.7(2)
C31 O7 C34 118.0(2)

loop_
_geom_bond_atom_site_label_1
_geom_bond_atom_site_label_2
_geom_bond_distance
C1 O1 1.205(3)
C1 N1 1.359(3)
C1 C2 1.522(3)
C2 O2 1.408(2)
C2 C3 1.554(3)
C2 H2 0.9800
C3 N1 1.483(3)
C3 C4 1.521(3)
C3 H3 0.9800
C4 C10 1.529(3)
C4 C5 1.528(3)
C4 H4 0.9800
C5 N2 1.468(3)
C5 C6 1.520(3)
C5 H5 0.9800
C6 C7 1.519(4)
C6 H6A 0.9700
C6 H6B 0.9700
C7 C8 1.497(4)
C7 H7A 0.9700
C7 H7B 0.9700
C8 N2 1.470(3)
C8 H8A 0.9700
C8 H8B 0.9700
C9 N2 1.437(3)
C9 C11 1.539(3)
C9 C18 1.544(3)
C9 C10 1.564(3)
C10 C19 1.503(3)
C10 H10 0.9800
C11 O6 1.207(3)
C11 C12 1.476(3)
C12 C13 1.385(4)
C12 C17 1.385(3)
C13 C14 1.370(5)
C13 H13 0.9300
C14 C15 1.379(5)
C14 H14 0.9300
C15 C16 1.367(4)
C15 H15 0.9300
C16 C17 1.389(3)
C16 H16 0.9300
C17 C18 1.471(3)
C18 O5 1.201(3)
C19 O4 1.201(3)
C19 O3 1.321(3)
C20 C21B 1.489(11)
C20 O3 1.462(3)
C20 C21A 1.4690
C20 H20A 0.9700
C20 H20B 0.9700
C20 H20C 0.9700
C20 H20D 0.9700
C21A H21A 0.9600
C21A H21B 0.9600
C21A H21C 0.9600
C21B H21D 0.9600
C21B H21E 0.9600
C21B H21F 0.9600
C22 C23 1.376(3)
C22 O2 1.377(3)
C22 C27 1.380(3)
C23 C24 1.369(4)
C23 H23 0.9300
C24 C25 1.378(5)
C24 H24 0.9300
C25 C26 1.368(5)
C25 H25 0.9300
C26 C27 1.364(4)
C26 H26 0.9300
C27 H27 0.9300
C28 C33 1.363(3)
C28 C29 1.388(3)
C28 N1 1.415(3)
C29 C30 1.366(4)
C29 H29 0.9300
C30 C31 1.384(4)
C30 H30 0.9300
C31 O7 1.365(3)
C31 C32 1.370(3)
C32 C33 1.385(3)
C32 H32 0.9300
C33 H33 0.9300
C34 O7 1.405(4)
C34 H34A 0.9600
C34 H34B 0.9600
C34 H34C 0.9600

loop_
_geom_hbond_atom_site_label_D
_geom_hbond_atom_site_label_H
_geom_hbond_atom_site_label_A
_geom_hbond_site_symmetry_A
_geom_hbond_distance_DH
_geom_hbond_distance_HA
_geom_hbond_distance_DA
_geom_hbond_angle_DHA
_geom_hbond_publ_flag
C2 H2 O6 2_545 0.98 2.45 3.151(3) 129 yes
C26 H26 O1 3_565 0.93 2.50 3.390(4) 160 yes
C8 H8A O6 . 0.97 2.50 3.166(4) 126 yes
C10 H10 O2 . 0.98 2.24 2.987(3) 132 yes
C29 H29 O1 . 0.93 2.40 3.024(3) 125 yes

loop_
_geom_torsion_atom_site_label_1
_geom_torsion_atom_site_label_2
_geom_torsion_atom_site_label_3
_geom_torsion_atom_site_label_4
_geom_torsion
O1 C1 C2 O2 58.3(4)
N1 C1 C2 O2 -123.46(19)
O1 C1 C2 C3 178.1(3)
N1 C1 C2 C3 -3.69(16)
O2 C2 C3 N1 123.2(2)
C1 C2 C3 N1 3.39(15)
O2 C2 C3 C4 4.2(3)
C1 C2 C3 C4 -115.6(2)
N1 C3 C4 C10 -54.3(2)
C2 C3 C4 C10 47.9(3)
N1 C3 C4 C5 -172.95(17)
C2 C3 C4 C5 -70.8(2)
C3 C4 C5 N2 150.00(17)
C10 C4 C5 N2 23.8(2)
C3 C4 C5 C6 -93.0(3)
C10 C4 C5 C6 140.7(2)
N2 C5 C6 C7 -29.2(3)
C4 C5 C6 C7 -146.3(2)
C5 C6 C7 C8 37.7(3)
C6 C7 C8 N2 -31.8(3)
C3 C4 C10 C19 77.5(2)
C5 C4 C10 C19 -159.12(17)
C3 C4 C10 C9 -159.09(17)
C5 C4 C10 C9 -35.8(2)
N2 C9 C10 C19 158.22(17)
C11 C9 C10 C19 30.9(2)
C18 C9 C10 C19 -81.3(2)
N2 C9 C10 C4 34.68(19)
C11 C9 C10 C4 -92.64(19)
C18 C9 C10 C4 155.16(17)
N2 C9 C11 O6 -42.0(3)
C18 C9 C11 O6 -167.5(2)
C10 C9 C11 O6 76.2(3)
N2 C9 C11 C12 136.57(18)
C18 C9 C11 C12 11.1(2)
C10 C9 C11 C12 -105.17(18)
O6 C11 C12 C13 -8.3(4)
C9 C11 C12 C13 173.2(2)
O6 C11 C12 C17 170.6(2)
C9 C11 C12 C17 -8.0(2)
C17 C12 C13 C14 -0.8(4)
C11 C12 C13 C14 178.0(2)
C12 C13 C14 C15 0.0(5)
C13 C14 C15 C16 0.6(5)
C14 C15 C16 C17 -0.3(4)
C15 C16 C17 C12 -0.5(3)
C15 C16 C17 C18 -179.1(2)
C13 C12 C17 C16 1.0(3)
C11 C12 C17 C16 -177.95(19)
C13 C12 C17 C18 179.9(2)
C11 C12 C17 C18 0.9(2)
C16 C17 C18 O5 4.5(4)
C12 C17 C18 O5 -174.2(2)
C16 C17 C18 C9 -174.8(2)
C12 C17 C18 C9 6.4(2)
N2 C9 C18 O5 41.5(3)
C11 C9 C18 O5 170.1(2)
C10 C9 C18 O5 -72.0(3)
N2 C9 C18 C17 -139.10(17)
C11 C9 C18 C17 -10.5(2)
C10 C9 C18 C17 107.36(19)
C4 C10 C19 O4 33.5(3)
C9 C10 C19 O4 -83.8(3)
C4 C10 C19 O3 -147.20(18)
C9 C10 C19 O3 95.5(2)
O2 C22 C23 C24 -179.9(3)
C27 C22 C23 C24 -0.5(4)
C22 C23 C24 C25 0.1(6)
C23 C24 C25 C26 0.0(7)
C24 C25 C26 C27 0.3(7)
C25 C26 C27 C22 -0.7(6)
C23 C22 C27 C26 0.8(4)
O2 C22 C27 C26 -179.9(3)
C33 C28 C29 C30 0.9(4)
N1 C28 C29 C30 177.6(3)
C28 C29 C30 C31 0.3(5)
C29 C30 C31 O7 179.4(3)
C29 C30 C31 C32 -1.1(4)
O7 C31 C32 C33 -179.8(2)
C30 C31 C32 C33 0.8(4)
C29 C28 C33 C32 -1.2(4)
N1 C28 C33 C32 -177.8(2)
C31 C32 C33 C28 0.3(4)
O1 C1 N1 C28 25.5(4)
C2 C1 N1 C28 -152.9(2)
O1 C1 N1 C3 -177.8(3)
C2 C1 N1 C3 3.88(17)
C33 C28 N1 C1 179.3(2)
C29 C28 N1 C1 2.7(4)
C33 C28 N1 C3 30.4(3)
C29 C28 N1 C3 -146.2(2)
C4 C3 N1 C1 118.5(2)
C2 C3 N1 C1 -3.80(17)
C4 C3 N1 C28 -85.1(3)
C2 C3 N1 C28 152.6(2)
C11 C9 N2 C5 102.0(2)
C18 C9 N2 C5 -138.09(18)
C10 C9 N2 C5 -20.8(2)
C11 C9 N2 C8 -30.4(3)
C18 C9 N2 C8 89.5(2)
C10 C9 N2 C8 -153.2(2)
C6 C5 N2 C9 -127.4(2)
C4 C5 N2 C9 -1.5(2)
C6 C5 N2 C8 10.2(3)
C4 C5 N2 C8 136.1(2)
C7 C8 N2 C9 146.9(2)
C7 C8 N2 C5 13.5(3)
C23 C22 O2 C2 176.5(2)
C27 C22 O2 C2 -2.9(3)
C1 C2 O2 C22 -75.8(2)
C3 C2 O2 C22 -177.18(18)
O4 C19 O3 C20 -1.9(4)
C10 C19 O3 C20 178.8(2)
C21B C20 O3 C19 -86.4(6)
C21A C20 O3 C19 86.9(2)
C32 C31 O7 C34 4.3(4)
C30 C31 O7 C34 -176.3(3)
